data_7222296
loop_
_publ_author_name
'Cunha, F. S.'
'Sczancoski, J. C.'
'Nogueira, I. C.'
'de Oliveira, V. G.'
'Lustosa, S. M. C.'
'Longo, E.'
'Cavalcante, L. S.'

_publ_section_title
;
 Structural, morphological and optical investigation of
 \b-Ag2MoO4 microcrystals obtained with different polar solvents
;
_journal_issue 43
_journal_name_full CrystEngComm
_journal_page_first 8207
_journal_paper_doi 10.1039/C5CE01662B
_journal_volume 17
_journal_year 2015
_chemical_formula_sum 'Ag2 Mo O4'
_chemical_formula_weight 375.67
_chemical_name_common 'silver molybdate'
_chemical_name_systematic 'disilver dioxido(dioxo)molybdenum'
_space_group_IT_number 227
_symmetry_cell_setting cubic
_symmetry_space_group_name_Hall '-F 4vw 2vw 3'
_symmetry_space_group_name_H-M 'F d -3 m :2'
_audit_creation_date 2015-07-31T18:51
_audit_creation_method 'from EXP file using GSAS2CIF'
_audit_update_record
;
2015-09-08 deposited with the CCDC.
2015-09-25 downloaded from the CCDC.
;
_cell_angle_alpha 90.0
_cell_angle_beta 90.0
_cell_angle_gamma 90.0
_cell_formula_units_Z 8
_cell_length_a 9.3177(4)
_cell_length_b 9.3177(4)
_cell_length_c 9.3177(4)
_cell_measurement_temperature 298
_cell_volume 808.96(6)
_computing_data_collection Jade
_computing_data_reduction Jade
_computing_structure_refinement GSAS
_diffrn_ambient_temperature 298
_diffrn_detector scintillation
_diffrn_detector_type scintillation
_diffrn_measurement_device_type 'Rigaku AFC-7R'
_diffrn_radiation_monochromator Jade
_diffrn_radiation_polarisn_ratio 0.5
_diffrn_radiation_probe x-ray
_diffrn_source Cu
_diffrn_source_target Cu
_diffrn_source_type Copper
_exptl_absorpt_correction_T_max 1.00000
_exptl_absorpt_correction_T_min 1.00000
_exptl_absorpt_process_details
;   GSAS Absorption/surface roughness correction: function number 0
 No correction is applied.
;
_exptl_crystal_density_diffrn 6.169
_exptl_crystal_density_meas 6.169
_pd_block_id 2015-07-31T18:51|AG2MOO4_C4H10|Icamira|Rigaku
_pd_calc_method 'Rietveld Refinement'
_pd_char_colour brown
_pd_char_particle_morphology 'oval rods'
_pd_instr_location ' ?'
_pd_meas_2theta_range_inc 0.02
_pd_meas_2theta_range_max 110.0
_pd_meas_2theta_range_min 10.0
_pd_meas_number_of_points 5001
_pd_meas_scan_method disp
_pd_phase_name 'from D:/Trabalhos de Parceria/Em andamento/Laecio/Ag2MoO4-solvente'
_pd_prep_cool_rate 1
_pd_prep_pressure 1
_pd_prep_temperature 333
_pd_proc_2theta_range_inc 0.02
_pd_proc_2theta_range_max 110.0
_pd_proc_2theta_range_min 10.0
_pd_proc_info_data_reduction Jade
_pd_proc_info_datetime 2015-07-31T18:51:51
_pd_proc_info_excluded_regions ' ?'
_pd_proc_ls_background_function
;   GSAS Background function number 1 with  9 terms.
 Shifted Chebyshev function of 1st kind
      1:    28.5031     2:    10.8927     3:   -1.07917     4:    1.68410    
      5:    4.90954     6:  -0.324328     7:    2.41679     8:   0.381408    
      9:   0.391313    
;
_pd_proc_ls_peak_cutoff 0.00000
_pd_proc_ls_profile_function
;
 CW Profile function number 4 with  14 terms
 Pseudovoigt profile coefficients as parameterized in
 P. Thompson, D.E. Cox & J.B. Hastings (1987). J. Appl. Cryst.,20,79-83.
 Asymmetry correction of L.W. Finger, D.E. Cox & A. P. Jephcoat (1994).
 J. Appl. Cryst.,27,892-900.
 Microstrain broadening by P.W. Stephens,  (1999). J. Appl. Cryst.,32,281-289.
 Peak tails are ignored  where the intensity is below 0.0000 times the peak
   Aniso. broadening axis   0.0   0.0   1.0
;
_pd_proc_number_of_points 5001
_pd_spec_mounting ' ?'
_refine_ls_goodness_of_fit_all 1.38
_refine_ls_goodness_of_fit_ref 1.38
_refine_ls_matrix_type full
_refine_ls_number_parameters 11
_refine_ls_number_restraints 0
_refine_ls_R_factor_all 0.0854
_refine_ls_R_factor_gt 0.0922
_refine_ls_R_Fsqd_factor 0.04395
_refine_ls_shift/su_max 0.01
_refine_ls_shift/su_mean 0.00
_refine_ls_wR_factor_gt 0.1273
_reflns_d_resolution_high 0.951
_reflns_d_resolution_low 5.380
_reflns_limit_h_max 11
_reflns_limit_h_min 1
_reflns_limit_k_max 8
_reflns_limit_k_min 0
_reflns_limit_l_max 6
_reflns_limit_l_min 0
_reflns_number_total 72
_cod_data_source_file c5ce01662b2.cif
_cod_data_source_block AG2MOO4_C4H10_publ
_cod_depositor_comments
;
The following automatic conversions were performed:

'_geom_bond_publ_flag' value 'N' changed to 'n' according to
/usr/data/users/saulius/crontab/automatic-downloads/rss-feeds/RSC/lib/dictionaries/cif_core.dic
dictionary named 'cif_core.dic' version 2.4.2 from 2011-04-26 (14
times).

'_geom_angle_publ_flag' value 'N' changed to 'n' according to
/usr/data/users/saulius/crontab/automatic-downloads/rss-feeds/RSC/lib/dictionaries/cif_core.dic
dictionary named 'cif_core.dic' version 2.4.2 from 2011-04-26 (6
times).

Automatic conversion script
Id: cif_fix_values 3271 2015-04-21 07:52:19Z andrius 

 Adding full bibliography for 7222296.cif.

 Removed the _chemical_name_systematic data item since
 it had an incorrect value 'xxx'.

 Antanas Vaitkus,
 2021-04-26

 Added the correct _chemical_name_systematic data item value.

 Antanas Vaitkus,
 2021-05-16
;
_cod_original_cell_volume 808.96(1)
_cod_original_sg_symbol_H-M 'F d -3 m Z'
_cod_database_code 7222296
_gsas_exptl_extinct_corr_t_min 1.00000
_gsas_exptl_extinct_corr_t_max 1.00000

loop_
_symmetry_equiv_pos_site_id
_symmetry_equiv_pos_as_xyz
1 +x,+y,+z
2 +z,+x,+y
3 +y,+z,+x
4 +x+1/4,+y+1/4,-z
5 -z,+x+1/4,+y+1/4
6 +y+1/4,-z,+x+1/4
7 -z+1/4,+x+1/2,-y+3/4
8 -y+3/4,-z+1/4,+x+1/2
9 +y+1/2,-z+1/4,-x+3/4
10 -x+3/4,+y+1/2,-z+1/4
11 -z+1/4,-x+3/4,+y+1/2
12 +x+1/2,-y+3/4,-z+1/4
13 +y,+x,+z
14 +z,+y,+x
15 +x,+z,+y
16 +y+1/4,+x+1/4,-z
17 -z,+y+1/4,+x+1/4
18 +x+1/4,-z,+y+1/4
19 -z+1/4,+y+1/2,-x+3/4
20 -x+3/4,-z+1/4,+y+1/2
21 +x+1/2,-z+1/4,-y+3/4
22 -y+3/4,+x+1/2,-z+1/4
23 -z+1/4,-y+3/4,+x+1/2
24 +y+1/2,-x+3/4,-z+1/4
-1 -x,-y,-z
-2 -z,-x,-y
-3 -y,-z,-x
-4 -x+3/4,-y+3/4,+z
-5 +z,-x+3/4,-y+3/4
-6 -y+3/4,+z,-x+3/4
-7 +z+3/4,-x+1/2,+y+1/4
-8 +y+1/4,+z+3/4,-x+1/2
-9 -y+1/2,+z+3/4,+x+1/4
-10 +x+1/4,-y+1/2,+z+3/4
-11 +z+3/4,+x+1/4,-y+1/2
-12 -x+1/2,+y+1/4,+z+3/4
-13 -y,-x,-z
-14 -z,-y,-x
-15 -x,-z,-y
-16 -y+3/4,-x+3/4,+z
-17 +z,-y+3/4,-x+3/4
-18 -x+3/4,+z,-y+3/4
-19 +z+3/4,-y+1/2,+x+1/4
-20 +x+1/4,+z+3/4,-y+1/2
-21 -x+1/2,+z+3/4,+y+1/4
-22 +y+1/4,-x+1/2,+z+3/4
-23 +z+3/4,+y+1/4,-x+1/2
-24 -y+1/2,+x+1/4,+z+3/4
101 +x,+y+1/2,+z+1/2
102 +z,+x+1/2,+y+1/2
103 +y,+z+1/2,+x+1/2
104 +x+1/4,+y+3/4,-z+1/2
105 -z,+x+3/4,+y+3/4
106 +y+1/4,-z+1/2,+x+3/4
107 -z+1/4,+x,-y+1/4
108 -y+3/4,-z+3/4,+x
109 +y+1/2,-z+3/4,-x+1/4
110 -x+3/4,+y,-z+3/4
111 -z+1/4,-x+1/4,+y
112 +x+1/2,-y+1/4,-z+3/4
113 +y,+x+1/2,+z+1/2
114 +z,+y+1/2,+x+1/2
115 +x,+z+1/2,+y+1/2
116 +y+1/4,+x+3/4,-z+1/2
117 -z,+y+3/4,+x+3/4
118 +x+1/4,-z+1/2,+y+3/4
119 -z+1/4,+y,-x+1/4
120 -x+3/4,-z+3/4,+y
121 +x+1/2,-z+3/4,-y+1/4
122 -y+3/4,+x,-z+3/4
123 -z+1/4,-y+1/4,+x
124 +y+1/2,-x+1/4,-z+3/4
-101 -x,-y+1/2,-z+1/2
-102 -z,-x+1/2,-y+1/2
-103 -y,-z+1/2,-x+1/2
-104 -x+3/4,-y+1/4,+z+1/2
-105 +z,-x+1/4,-y+1/4
-106 -y+3/4,+z+1/2,-x+1/4
-107 +z+3/4,-x,+y+3/4
-108 +y+1/4,+z+1/4,-x
-109 -y+1/2,+z+1/4,+x+3/4
-110 +x+1/4,-y,+z+1/4
-111 +z+3/4,+x+3/4,-y
-112 -x+1/2,+y+3/4,+z+1/4
-113 -y,-x+1/2,-z+1/2
-114 -z,-y+1/2,-x+1/2
-115 -x,-z+1/2,-y+1/2
-116 -y+3/4,-x+1/4,+z+1/2
-117 +z,-y+1/4,-x+1/4
-118 -x+3/4,+z+1/2,-y+1/4
-119 +z+3/4,-y,+x+3/4
-120 +x+1/4,+z+1/4,-y
-121 -x+1/2,+z+1/4,+y+3/4
-122 +y+1/4,-x,+z+1/4
-123 +z+3/4,+y+3/4,-x
-124 -y+1/2,+x+3/4,+z+1/4
201 +x+1/2,+y,+z+1/2
202 +z+1/2,+x,+y+1/2
203 +y+1/2,+z,+x+1/2
204 +x+3/4,+y+1/4,-z+1/2
205 -z+1/2,+x+1/4,+y+3/4
206 +y+3/4,-z,+x+3/4
207 -z+3/4,+x+1/2,-y+1/4
208 -y+1/4,-z+1/4,+x
209 +y,-z+1/4,-x+1/4
210 -x+1/4,+y+1/2,-z+3/4
211 -z+3/4,-x+3/4,+y
212 +x,-y+3/4,-z+3/4
213 +y+1/2,+x,+z+1/2
214 +z+1/2,+y,+x+1/2
215 +x+1/2,+z,+y+1/2
216 +y+3/4,+x+1/4,-z+1/2
217 -z+1/2,+y+1/4,+x+3/4
218 +x+3/4,-z,+y+3/4
219 -z+3/4,+y+1/2,-x+1/4
220 -x+1/4,-z+1/4,+y
221 +x,-z+1/4,-y+1/4
222 -y+1/4,+x+1/2,-z+3/4
223 -z+3/4,-y+3/4,+x
224 +y,-x+3/4,-z+3/4
-201 -x+1/2,-y,-z+1/2
-202 -z+1/2,-x,-y+1/2
-203 -y+1/2,-z,-x+1/2
-204 -x+1/4,-y+3/4,+z+1/2
-205 +z+1/2,-x+3/4,-y+1/4
-206 -y+1/4,+z,-x+1/4
-207 +z+1/4,-x+1/2,+y+3/4
-208 +y+3/4,+z+3/4,-x
-209 -y,+z+3/4,+x+3/4
-210 +x+3/4,-y+1/2,+z+1/4
-211 +z+1/4,+x+1/4,-y
-212 -x,+y+1/4,+z+1/4
-213 -y+1/2,-x,-z+1/2
-214 -z+1/2,-y,-x+1/2
-215 -x+1/2,-z,-y+1/2
-216 -y+1/4,-x+3/4,+z+1/2
-217 +z+1/2,-y+3/4,-x+1/4
-218 -x+1/4,+z,-y+1/4
-219 +z+1/4,-y+1/2,+x+3/4
-220 +x+3/4,+z+3/4,-y
-221 -x,+z+3/4,+y+3/4
-222 +y+3/4,-x+1/2,+z+1/4
-223 +z+1/4,+y+1/4,-x
-224 -y,+x+1/4,+z+1/4
301 +x+1/2,+y+1/2,+z
302 +z+1/2,+x+1/2,+y
303 +y+1/2,+z+1/2,+x
304 +x+3/4,+y+3/4,-z
305 -z+1/2,+x+3/4,+y+1/4
306 +y+3/4,-z+1/2,+x+1/4
307 -z+3/4,+x,-y+3/4
308 -y+1/4,-z+3/4,+x+1/2
309 +y,-z+3/4,-x+3/4
310 -x+1/4,+y,-z+1/4
311 -z+3/4,-x+1/4,+y+1/2
312 +x,-y+1/4,-z+1/4
313 +y+1/2,+x+1/2,+z
314 +z+1/2,+y+1/2,+x
315 +x+1/2,+z+1/2,+y
316 +y+3/4,+x+3/4,-z
317 -z+1/2,+y+3/4,+x+1/4
318 +x+3/4,-z+1/2,+y+1/4
319 -z+3/4,+y,-x+3/4
320 -x+1/4,-z+3/4,+y+1/2
321 +x,-z+3/4,-y+3/4
322 -y+1/4,+x,-z+1/4
323 -z+3/4,-y+1/4,+x+1/2
324 +y,-x+1/4,-z+1/4
-301 -x+1/2,-y+1/2,-z
-302 -z+1/2,-x+1/2,-y
-303 -y+1/2,-z+1/2,-x
-304 -x+1/4,-y+1/4,+z
-305 +z+1/2,-x+1/4,-y+3/4
-306 -y+1/4,+z+1/2,-x+3/4
-307 +z+1/4,-x,+y+1/4
-308 +y+3/4,+z+1/4,-x+1/2
-309 -y,+z+1/4,+x+1/4
-310 +x+3/4,-y,+z+3/4
-311 +z+1/4,+x+3/4,-y+1/2
-312 -x,+y+3/4,+z+3/4
-313 -y+1/2,-x+1/2,-z
-314 -z+1/2,-y+1/2,-x
-315 -x+1/2,-z+1/2,-y
-316 -y+1/4,-x+1/4,+z
-317 +z+1/2,-y+1/4,-x+3/4
-318 -x+1/4,+z+1/2,-y+3/4
-319 +z+1/4,-y,+x+1/4
-320 +x+3/4,+z+1/4,-y+1/2
-321 -x,+z+1/4,+y+1/4
-322 +y+3/4,-x,+z+3/4
-323 +z+1/4,+y+3/4,-x+1/2
-324 -y,+x+3/4,+z+3/4

loop_
_atom_site_type_symbol
_atom_site_label
_atom_site_fract_x
_atom_site_fract_y
_atom_site_fract_z
_atom_site_occupancy
_atom_site_thermal_displace_type
_atom_site_U_iso_or_equiv
_atom_site_symmetry_multiplicity
Ag Ag1 0.5 0.5 0.5 1.0 Uiso 0.02098 16
Mo Mo1 0.125 0.125 0.125 1.0 Uiso 0.01138 8
O O1 0.23064 0.23064 0.23064 1.0 Uiso 0.01946 32

loop_
_atom_type_symbol
_atom_type_number_in_cell
_atom_type_scat_dispersion_real
_atom_type_scat_dispersion_imag
_atom_type_scat_Cromer_Mann_a1
_atom_type_scat_Cromer_Mann_a2
_atom_type_scat_Cromer_Mann_a3
_atom_type_scat_Cromer_Mann_a4
_atom_type_scat_Cromer_Mann_b1
_atom_type_scat_Cromer_Mann_b2
_atom_type_scat_Cromer_Mann_b3
_atom_type_scat_Cromer_Mann_b4
_atom_type_scat_Cromer_Mann_c
_atom_type_scat_source
Ag 16.0 0.000 0.000 19.1812 0.64618 15.9719 7.19123 5.27475 21.7326 0.35753 66.1147 5.21572 International_Tables_Vol_C
Mo 8.0 0.000 0.000 17.8871 1.03649 11.1750 8.48061 6.57891 0.05888 0.0000 0.0000 0.34494 International_Tables_Vol_C
O 32.0 0.000 0.000 3.76936 15.0797 2.53342 6.30430 1.91579 40.3445 1.55094 0.31291 0.22789 International_Tables_Vol_C

loop_
_diffrn_radiation_wavelength
_diffrn_radiation_wavelength_wt
_diffrn_radiation_type
_diffrn_radiation_wavelength_id
1.540500 1.000 CuK\a 1
1.544300 0.500 CuK\a 2

loop_
_geom_angle_atom_site_label_1
_geom_angle_atom_site_label_2
_geom_angle_atom_site_label_3
_geom_angle
_geom_angle_site_symmetry_1
_geom_angle_site_symmetry_3
_geom_angle_publ_flag
O1 Mo1 O1 109.47120(10) 1_555 107_443 n
O1 Mo1 O1 109.47120(30) 1_555 111_443 n
O1 Mo1 O1 109.47120(10) 1_555 -105_454 n
O1 Mo1 O1 109.47120(10) 107_443 111_443 n
O1 Mo1 O1 109.47120(30) 107_443 -105_454 n
O1 Mo1 O1 109.47120(10) 111_443 -105_454 n

loop_
_geom_bond_atom_site_label_1
_geom_bond_atom_site_label_2
_geom_bond_distance
_geom_bond_site_symmetry_2
_geom_bond_publ_flag
Ag1 O1 2.522770(10) 4_556 n
Ag1 O1 2.522770(10) 5_655 n
Ag1 O1 2.522770(10) 6_565 n
Ag1 O1 2.522770(10) -4_555 n
Ag1 O1 2.522770(10) -5_555 n
Ag1 O1 2.522770(10) -6_555 n
Mo1 O1 1.70489 1_555 n
Mo1 O1 1.70489 107_555 n
Mo1 O1 1.70489 111_555 n
Mo1 O1 1.70489 -105_544 n
O1 Ag1 2.522770(10) -4_555 n
O1 Ag1 2.522770(10) -5_555 n
O1 Ag1 2.522770(10) -6_555 n
O1 Mo1 1.70489 1_555 n
